data_4102987
loop_
_publ_author_name
'Philip P. Fontaine'
'Brendan L. Yonke'
'Peter Y. Zavalij'
'Lawrence R. Sita'

_publ_section_title
;
 Dinitrogen Complexation and Extent of N\\tbN Activation within the Group
 6 "End-On-Bridged" Dinuclear Complexes,
 {(\h5-C5Me5)M[N(i-Pr)C(Me)N(i-Pr)]}2(\m-\h1:\h1-N2) (M = Mo and W)
;
_journal_name_full 'Journal of the American Chemical Society'
_journal_page_first 12273
_journal_page_last 12285
_journal_paper_doi 10.1021/ja100469f
_journal_volume 132
_journal_year 2010
_chemical_formula_moiety 'C36 H50 Mo N4'
_chemical_formula_sum 'C36 H50 Mo N4'
_chemical_formula_weight 634.74
_space_group_IT_number 2
_symmetry_cell_setting triclinic
_symmetry_space_group_name_Hall '-P 1'
_symmetry_space_group_name_H-M 'P -1'
_atom_sites_solution_hydrogens geom
_atom_sites_solution_primary direct
_atom_sites_solution_secondary difmap
_audit_creation_method 'SHELXL-97 & ZCIF'
_cell_angle_alpha 77.4608(9)
_cell_angle_beta 78.9713(10)
_cell_angle_gamma 72.9418(9)
_cell_formula_units_Z 2
_cell_length_a 9.4556(7)
_cell_length_b 11.3280(8)
_cell_length_c 16.6763(12)
_cell_measurement_reflns_used 4504
_cell_measurement_temperature 200(2)
_cell_measurement_theta_max 26.4
_cell_measurement_theta_min 2.3
_cell_volume 1651.3(2)
_computing_cell_refinement Apex2
_computing_data_collection 'Apex2 (Bruker, 2005)'
_computing_data_reduction Apex2
_computing_molecular_graphics 'XSHEL (Bruker, 2004)'
_computing_publication_material SHELXL-97
_computing_structure_refinement 'SHELXL-97 (Sheldrick, 1997)'
_computing_structure_solution 'SHELXS-97 (Sheldrick, 1990)'
_diffrn_ambient_temperature 200(2)
_diffrn_detector 'CCD area detector'
_diffrn_detector_type 'Bruker Smart Apex II'
_diffrn_measured_fraction_theta_full 0.995
_diffrn_measured_fraction_theta_max 0.995
_diffrn_measurement_details 600,600,600
_diffrn_measurement_device_type 'three-circle diffractometer'
_diffrn_measurement_method 'omega scans'
_diffrn_measurement_specimen_support 'cactus needle'
_diffrn_orient_matrix_type standard
_diffrn_orient_matrix_UB_11 0.0426387
_diffrn_orient_matrix_UB_12 -0.0132266
_diffrn_orient_matrix_UB_13 -0.0580388
_diffrn_orient_matrix_UB_21 -0.0119793
_diffrn_orient_matrix_UB_22 -0.0872693
_diffrn_orient_matrix_UB_23 0.0142382
_diffrn_orient_matrix_UB_31 -0.1025156
_diffrn_orient_matrix_UB_32 0.0315304
_diffrn_orient_matrix_UB_33 -0.0165657
_diffrn_radiation_monochromator graphite
_diffrn_radiation_source 'fine-focus sealed tube'
_diffrn_radiation_type MoK\a
_diffrn_radiation_wavelength 0.71073
_diffrn_reflns_av_R_equivalents 0.0267
_diffrn_reflns_av_sigmaI/netI 0.0407
_diffrn_reflns_limit_h_max 11
_diffrn_reflns_limit_h_min -11
_diffrn_reflns_limit_k_max 13
_diffrn_reflns_limit_k_min -13
_diffrn_reflns_limit_l_max 19
_diffrn_reflns_limit_l_min -19
_diffrn_reflns_number 12371
_diffrn_reflns_theta_full 25.00
_diffrn_reflns_theta_max 25.00
_diffrn_reflns_theta_min 1.91
_diffrn_source_current 30
_diffrn_source_voltage 50
_diffrn_standards_decay_% 0
_exptl_absorpt_coefficient_mu 0.427
_exptl_absorpt_correction_T_max 0.954
_exptl_absorpt_correction_T_min 0.903
_exptl_absorpt_correction_type multi-scan
_exptl_absorpt_process_details 'SADABS (Sheldrick, 1996)'
_exptl_crystal_colour brown
_exptl_crystal_density_diffrn 1.277
_exptl_crystal_density_method not-measured
_exptl_crystal_description prism
_exptl_crystal_F_000 672
_exptl_crystal_id
;
;
_exptl_crystal_size_max 0.230
_exptl_crystal_size_mid 0.150
_exptl_crystal_size_min 0.110
_refine_diff_density_max 0.428
_refine_diff_density_min -0.437
_refine_diff_density_rms 0.056
_refine_ls_extinction_method none
_refine_ls_goodness_of_fit_ref 1.000
_refine_ls_hydrogen_treatment constr
_refine_ls_matrix_type full
_refine_ls_number_parameters 384
_refine_ls_number_reflns 5792
_refine_ls_number_restraints 10
_refine_ls_restrained_S_all 1.002
_refine_ls_R_factor_all 0.0406
_refine_ls_R_factor_gt 0.0325
_refine_ls_shift/su_max 0.002
_refine_ls_shift/su_mean 0.000
_refine_ls_structure_factor_coef Fsqd
_refine_ls_weighting_details 'w=1/[\s^2^(Fo^2^)+(0.01P)^2^+1.625P], P=(max(Fo^2^,0)+2Fc^2^)/3'
_refine_ls_weighting_scheme calc
_refine_ls_wR_factor_gt 0.0627
_refine_ls_wR_factor_ref 0.0648
_reflns_number_gt 5027
_reflns_number_total 5792
_reflns_threshold_expression >2sigma(I)
_cod_data_source_file ja100469f_si_010.cif
_cod_data_source_block cmpd_13
_cod_original_cell_volume 1651.3(4)
_cod_database_code 4102987

loop_
_symmetry_equiv_pos_as_xyz
'x, y, z'
'-x, -y, -z'

loop_
_atom_site_label
_atom_site_type_symbol
_atom_site_fract_x
_atom_site_fract_y
_atom_site_fract_z
_atom_site_U_iso_or_equiv
_atom_site_adp_type
_atom_site_occupancy
_atom_site_symmetry_multiplicity
_atom_site_calc_flag
_atom_site_refinement_flags
Mo1 Mo 0.15797(2) 0.25159(2) 0.777208(13) 0.02511(7) Uani 1 1 d U
N11 N 0.1548(2) 0.05628(18) 0.83449(12) 0.0298(5) Uani 1 1 d .
N12 N 0.1804(2) 0.18416(19) 0.90862(12) 0.0300(5) Uani 1 1 d .
C10 C 0.1872(3) 0.0666(2) 0.90627(15) 0.0296(6) Uani 1 1 d .
C11 C 0.2302(3) -0.0422(3) 0.97545(17) 0.0424(7) Uani 1 1 d .
H11A H 0.2896 -0.0210 1.0097 0.064 Uiso 1 1 calc R
H11B H 0.2893 -0.1165 0.9518 0.064 Uiso 1 1 calc R
H11C H 0.1398 -0.0597 1.0097 0.064 Uiso 1 1 calc R
C12 C 0.1731(3) -0.0676(2) 0.81386(17) 0.0360(6) Uani 1 1 d .
H12 H 0.2696 -0.1238 0.8310 0.043 Uiso 1 1 calc R
C13 C 0.1809(4) -0.0594(3) 0.72139(17) 0.0484(8) Uani 1 1 d .
H13A H 0.0878 -0.0037 0.7030 0.073 Uiso 1 1 calc R
H13B H 0.1950 -0.1431 0.7090 0.073 Uiso 1 1 calc R
H13C H 0.2651 -0.0260 0.6923 0.073 Uiso 1 1 calc R
C14 C 0.0482(3) -0.1266(3) 0.85936(18) 0.0420(7) Uani 1 1 d .
H14A H 0.0467 -0.1360 0.9193 0.063 Uiso 1 1 calc R
H14B H 0.0654 -0.2091 0.8443 0.063 Uiso 1 1 calc R
H14C H -0.0477 -0.0726 0.8438 0.063 Uiso 1 1 calc R
C15 C 0.2324(3) 0.2191(3) 0.97505(16) 0.0353(6) Uani 1 1 d .
H15 H 0.2054 0.1646 1.0282 0.042 Uiso 1 1 calc R
C16 C 0.1529(3) 0.3539(3) 0.98333(18) 0.0463(8) Uani 1 1 d .
H16A H 0.1681 0.4084 0.9299 0.069 Uiso 1 1 calc R
H16B H 0.1935 0.3786 1.0251 0.069 Uiso 1 1 calc R
H16C H 0.0459 0.3620 1.0004 0.069 Uiso 1 1 calc R
C17 C 0.4008(3) 0.1988(3) 0.96156(18) 0.0450(7) Uani 1 1 d .
H17A H 0.4498 0.1107 0.9577 0.067 Uiso 1 1 calc R
H17B H 0.4312 0.2206 1.0082 0.067 Uiso 1 1 calc R
H17C H 0.4299 0.2521 0.9100 0.067 Uiso 1 1 calc R
C20 C 0.0470(3) 0.4132(2) 0.68319(16) 0.0344(6) Uani 1 1 d .
C21 C -0.0071(3) 0.3100(2) 0.67965(15) 0.0333(6) Uani 1 1 d .
C22 C -0.0990(3) 0.2851(2) 0.75618(15) 0.0305(6) Uani 1 1 d .
C23 C -0.1002(3) 0.3699(2) 0.80689(15) 0.0294(6) Uani 1 1 d .
C24 C -0.0091(3) 0.4492(2) 0.76277(16) 0.0322(6) Uani 1 1 d .
C25 C 0.1278(3) 0.4842(3) 0.61120(17) 0.0500(8) Uani 1 1 d .
H25A H 0.1979 0.4253 0.5776 0.075 Uiso 1 1 calc R
H25B H 0.1828 0.5297 0.6320 0.075 Uiso 1 1 calc R
H25C H 0.0553 0.5439 0.5771 0.075 Uiso 1 1 calc R
C26 C 0.0095(3) 0.2545(3) 0.60284(17) 0.0473(8) Uani 1 1 d .
H26A H -0.0496 0.3155 0.5624 0.071 Uiso 1 1 calc R
H26B H -0.0260 0.1785 0.6176 0.071 Uiso 1 1 calc R
H26C H 0.1148 0.2333 0.5787 0.071 Uiso 1 1 calc R
C27 C -0.1920(3) 0.1929(3) 0.77820(18) 0.0413(7) Uani 1 1 d .
H27A H -0.1812 0.1475 0.8348 0.062 Uiso 1 1 calc R
H27B H -0.1584 0.1333 0.7394 0.062 Uiso 1 1 calc R
H27C H -0.2970 0.2377 0.7748 0.062 Uiso 1 1 calc R
C28 C -0.1896(3) 0.3768(3) 0.89137(16) 0.0402(7) Uani 1 1 d .
H28A H -0.1834 0.4505 0.9108 0.060 Uiso 1 1 calc R
H28B H -0.1496 0.3010 0.9301 0.060 Uiso 1 1 calc R
H28C H -0.2942 0.3834 0.8882 0.060 Uiso 1 1 calc R
C29 C 0.0021(3) 0.5655(2) 0.78803(18) 0.0436(7) Uani 1 1 d .
H29A H -0.0810 0.6362 0.7706 0.065 Uiso 1 1 calc R
H29B H 0.0969 0.5839 0.7615 0.065 Uiso 1 1 calc R
H29C H -0.0022 0.5521 0.8484 0.065 Uiso 1 1 calc R
C30 C 0.3256(3) 0.1769(2) 0.70082(15) 0.0292(5) Uani 1 1 d U
N31 N 0.4214(2) 0.1390(2) 0.64573(13) 0.0361(5) Uani 1 1 d U
C31 C 0.5695(3) 0.0680(2) 0.63140(17) 0.0346(6) Uani 1 1 d U
C32 C 0.6368(3) 0.0740(3) 0.54789(18) 0.0430(7) Uani 1 1 d .
C33 C 0.7821(4) 0.0019(3) 0.5324(2) 0.0556(9) Uani 1 1 d .
H33 H 0.8297 0.0040 0.4767 0.067 Uiso 1 1 calc R
C34 C 0.8588(4) -0.0719(3) 0.5946(2) 0.0582(9) Uani 1 1 d .
H34 H 0.9581 -0.1206 0.5818 0.070 Uiso 1 1 calc R
C35 C 0.7926(3) -0.0759(3) 0.6759(2) 0.0493(8) Uani 1 1 d .
H35 H 0.8474 -0.1268 0.7189 0.059 Uiso 1 1 calc R
C36 C 0.6463(3) -0.0064(2) 0.69608(18) 0.0385(7) Uani 1 1 d .
C37 C 0.5525(4) 0.1555(3) 0.48009(18) 0.0604(9) Uani 1 1 d .
H37A H 0.6137 0.1448 0.4263 0.091 Uiso 1 1 calc R
H37B H 0.5286 0.2433 0.4868 0.091 Uiso 1 1 calc R
H37C H 0.4598 0.1318 0.4826 0.091 Uiso 1 1 calc R
C38 C 0.5755(3) -0.0115(3) 0.78494(18) 0.0479(8) Uani 1 1 d .
H38A H 0.6458 -0.0698 0.8208 0.072 Uiso 1 1 calc R
H38B H 0.4849 -0.0403 0.7924 0.072 Uiso 1 1 calc R
H38C H 0.5494 0.0722 0.7996 0.072 Uiso 1 1 calc R
C40 C 0.3065(3) 0.3483(2) 0.77020(15) 0.0298(5) Uani 1 1 d U
N41 N 0.3892(3) 0.4121(2) 0.76231(14) 0.0407(6) Uani 1 1 d U
C41 C 0.4859(3) 0.4891(2) 0.73420(18) 0.0392(7) Uani 1 1 d U
C42 C 0.4889(3) 0.5730(3) 0.78401(19) 0.0436(7) Uani 1 1 d .
C43 C 0.5821(4) 0.6515(3) 0.7537(2) 0.0567(9) Uani 1 1 d .
H43 H 0.5856 0.7100 0.7859 0.068 Uiso 1 1 calc R
C44 C 0.6700(4) 0.6464(3) 0.6778(2) 0.0611(10) Uani 1 1 d .
H44 H 0.7327 0.7015 0.6580 0.073 Uiso 1 1 calc R
C45 C 0.6671(4) 0.5620(3) 0.6309(2) 0.0525(8) Uani 1 1 d .
H45 H 0.7297 0.5584 0.5791 0.063 Uiso 1 1 calc R
C46 C 0.5752(3) 0.4819(3) 0.65708(18) 0.0422(7) Uani 1 1 d .
C47 C 0.3962(4) 0.5760(3) 0.8676(2) 0.0579(9) Uani 1 1 d .
H47A H 0.4150 0.6383 0.8939 0.087 Uiso 1 1 calc R
H47B H 0.4227 0.4932 0.9024 0.087 Uiso 1 1 calc R
H47C H 0.2902 0.5985 0.8612 0.087 Uiso 1 1 calc R
C48 C 0.5743(4) 0.3896(3) 0.60546(19) 0.0555(9) Uani 1 1 d .
H48A H 0.6335 0.4058 0.5512 0.083 Uiso 1 1 calc R
H48B H 0.4713 0.3979 0.5979 0.083 Uiso 1 1 calc R
H48C H 0.6173 0.3044 0.6334 0.083 Uiso 1 1 calc R

loop_
_atom_site_aniso_label
_atom_site_aniso_U_11
_atom_site_aniso_U_22
_atom_site_aniso_U_33
_atom_site_aniso_U_23
_atom_site_aniso_U_13
_atom_site_aniso_U_12
Mo1 0.02737(12) 0.02362(12) 0.02298(11) -0.00446(8) 0.00017(8) -0.00660(9)
N11 0.0341(12) 0.0251(11) 0.0292(12) -0.0043(9) -0.0001(10) -0.0089(10)
N12 0.0340(12) 0.0301(12) 0.0258(11) -0.0047(9) -0.0024(9) -0.0094(10)
C10 0.0275(14) 0.0311(15) 0.0277(14) -0.0034(11) -0.0002(11) -0.0072(11)
C11 0.0459(18) 0.0371(16) 0.0419(17) 0.0016(13) -0.0122(14) -0.0093(14)
C12 0.0377(16) 0.0269(14) 0.0425(16) -0.0087(12) -0.0005(13) -0.0084(12)
C13 0.064(2) 0.0438(18) 0.0447(18) -0.0214(14) 0.0093(15) -0.0260(16)
C14 0.0463(18) 0.0341(16) 0.0479(17) -0.0061(13) -0.0017(14) -0.0178(14)
C15 0.0409(16) 0.0412(16) 0.0263(14) -0.0056(12) -0.0049(12) -0.0147(13)
C16 0.0506(19) 0.0510(19) 0.0420(17) -0.0228(15) -0.0038(14) -0.0114(15)
C17 0.0431(18) 0.0498(19) 0.0461(17) -0.0098(14) -0.0138(14) -0.0123(15)
C20 0.0350(15) 0.0309(15) 0.0318(14) 0.0014(12) -0.0059(12) -0.0043(12)
C21 0.0344(15) 0.0343(15) 0.0284(14) -0.0062(12) -0.0057(12) -0.0030(12)
C22 0.0285(14) 0.0284(14) 0.0329(14) -0.0030(11) -0.0076(11) -0.0044(11)
C23 0.0263(14) 0.0269(14) 0.0305(14) -0.0039(11) -0.0038(11) -0.0009(11)
C24 0.0341(15) 0.0246(14) 0.0356(15) -0.0027(11) -0.0057(12) -0.0054(12)
C25 0.054(2) 0.0510(19) 0.0372(17) 0.0109(14) -0.0041(15) -0.0156(16)
C26 0.0544(19) 0.057(2) 0.0319(15) -0.0118(14) -0.0085(14) -0.0119(16)
C27 0.0388(16) 0.0374(16) 0.0493(17) -0.0067(13) -0.0092(14) -0.0113(13)
C28 0.0371(16) 0.0424(17) 0.0363(16) -0.0078(13) 0.0018(13) -0.0068(13)
C29 0.0471(18) 0.0287(15) 0.0529(18) -0.0073(13) -0.0053(15) -0.0078(13)
C30 0.0318(13) 0.0279(14) 0.0273(13) -0.0049(10) -0.0006(9) -0.0093(11)
N31 0.0365(11) 0.0386(13) 0.0315(12) -0.0107(10) 0.0040(9) -0.0094(10)
C31 0.0333(12) 0.0325(15) 0.0427(16) -0.0176(12) 0.0057(12) -0.0146(11)
C32 0.0418(17) 0.0469(18) 0.0449(17) -0.0221(14) 0.0117(14) -0.0193(14)
C33 0.047(2) 0.063(2) 0.061(2) -0.0335(19) 0.0217(17) -0.0227(18)
C34 0.0325(17) 0.051(2) 0.095(3) -0.038(2) 0.0132(19) -0.0123(16)
C35 0.0386(17) 0.0363(17) 0.078(2) -0.0178(16) -0.0098(17) -0.0109(14)
C36 0.0355(16) 0.0325(15) 0.0530(18) -0.0165(14) -0.0009(14) -0.0141(13)
C37 0.068(2) 0.075(2) 0.0374(18) -0.0183(17) 0.0119(16) -0.023(2)
C38 0.0493(19) 0.0461(18) 0.0489(18) -0.0057(15) -0.0091(15) -0.0136(15)
C40 0.0323(14) 0.0265(14) 0.0291(13) -0.0062(11) 0.0006(11) -0.0074(10)
N41 0.0388(13) 0.0370(13) 0.0487(14) -0.0037(11) -0.0059(11) -0.0165(10)
C41 0.0364(16) 0.0291(15) 0.0529(18) 0.0023(13) -0.0139(14) -0.0118(11)
C42 0.0406(17) 0.0288(15) 0.062(2) -0.0053(14) -0.0153(15) -0.0073(13)
C43 0.059(2) 0.0361(18) 0.084(3) -0.0094(17) -0.024(2) -0.0172(16)
C44 0.063(2) 0.050(2) 0.078(3) 0.0110(19) -0.018(2) -0.0371(18)
C45 0.051(2) 0.053(2) 0.055(2) 0.0085(16) -0.0092(16) -0.0276(16)
C46 0.0422(17) 0.0374(16) 0.0468(17) 0.0054(14) -0.0125(14) -0.0154(14)
C47 0.057(2) 0.047(2) 0.075(2) -0.0243(17) -0.0078(18) -0.0113(16)
C48 0.058(2) 0.065(2) 0.0494(19) -0.0082(17) -0.0013(16) -0.0295(18)

loop_
_atom_type_symbol
_atom_type_description
_atom_type_scat_dispersion_real
_atom_type_scat_dispersion_imag
_atom_type_scat_source
C C 0.0033 0.0016 'International Tables Vol C Tables 4.2.6.8 and 6.1.1.4'
H H 0.0000 0.0000 'International Tables Vol C Tables 4.2.6.8 and 6.1.1.4'
N N 0.0061 0.0033 'International Tables Vol C Tables 4.2.6.8 and 6.1.1.4'
Mo Mo -1.6832 0.6857 'International Tables Vol C Tables 4.2.6.8 and 6.1.1.4'

loop_
_geom_angle_atom_site_label_1
_geom_angle_atom_site_label_2
_geom_angle_atom_site_label_3
_geom_angle
C30 Mo1 C40 75.77(10)
C30 Mo1 N12 115.05(9)
C40 Mo1 N12 88.92(9)
C30 Mo1 N11 85.75(9)
C40 Mo1 N11 132.02(9)
N12 Mo1 N11 59.52(7)
C30 Mo1 C20 97.04(10)
C40 Mo1 C20 86.00(10)
N12 Mo1 C20 145.14(9)
N11 Mo1 C20 140.71(9)
C30 Mo1 C24 130.40(10)
C40 Mo1 C24 83.38(10)
N12 Mo1 C24 108.89(8)
N11 Mo1 C24 138.11(8)
C20 Mo1 C24 36.25(9)
C30 Mo1 C21 93.34(10)
C40 Mo1 C21 119.87(10)
N12 Mo1 C21 144.51(8)
N11 Mo1 C21 104.85(9)
C20 Mo1 C21 35.98(9)
C24 Mo1 C21 59.49(9)
C30 Mo1 C22 122.08(10)
C40 Mo1 C22 140.10(9)
N12 Mo1 C22 109.79(8)
N11 Mo1 C22 87.06(8)
C20 Mo1 C22 58.27(9)
C24 Mo1 C22 57.55(9)
C21 Mo1 C22 34.76(8)
C30 Mo1 C23 150.99(9)
C40 Mo1 C23 114.10(9)
N12 Mo1 C23 92.95(8)
N11 Mo1 C23 103.48(8)
C20 Mo1 C23 58.47(9)
C24 Mo1 C23 34.64(8)
C21 Mo1 C23 57.82(9)
C22 Mo1 C23 33.69(8)
C10 N11 C12 120.7(2)
C10 N11 Mo1 93.42(15)
C12 N11 Mo1 142.26(16)
C10 N12 C15 122.4(2)
C10 N12 Mo1 94.88(15)
C15 N12 Mo1 138.58(16)
N12 C10 N11 111.2(2)
N12 C10 C11 124.3(2)
N11 C10 C11 124.5(2)
C10 C11 H11A 109.5
C10 C11 H11B 109.5
H11A C11 H11B 109.5
C10 C11 H11C 109.5
H11A C11 H11C 109.5
H11B C11 H11C 109.5
N11 C12 C13 110.9(2)
N11 C12 C14 112.2(2)
C13 C12 C14 109.5(2)
N11 C12 H12 108.0
C13 C12 H12 108.0
C14 C12 H12 108.0
C12 C13 H13A 109.5
C12 C13 H13B 109.5
H13A C13 H13B 109.5
C12 C13 H13C 109.5
H13A C13 H13C 109.5
H13B C13 H13C 109.5
C12 C14 H14A 109.5
C12 C14 H14B 109.5
H14A C14 H14B 109.5
C12 C14 H14C 109.5
H14A C14 H14C 109.5
H14B C14 H14C 109.5
N12 C15 C16 109.9(2)
N12 C15 C17 112.1(2)
C16 C15 C17 110.9(2)
N12 C15 H15 107.9
C16 C15 H15 107.9
C17 C15 H15 107.9
C15 C16 H16A 109.5
C15 C16 H16B 109.5
H16A C16 H16B 109.5
C15 C16 H16C 109.5
H16A C16 H16C 109.5
H16B C16 H16C 109.5
C15 C17 H17A 109.5
C15 C17 H17B 109.5
H17A C17 H17B 109.5
C15 C17 H17C 109.5
H17A C17 H17C 109.5
H17B C17 H17C 109.5
C21 C20 C24 108.0(2)
C21 C20 C25 125.4(2)
C24 C20 C25 125.9(2)
C21 C20 Mo1 74.11(15)
C24 C20 Mo1 73.83(14)
C25 C20 Mo1 125.35(19)
C20 C21 C22 107.4(2)
C20 C21 C26 124.9(2)
C22 C21 C26 126.9(2)
C20 C21 Mo1 69.91(15)
C22 C21 Mo1 76.50(15)
C26 C21 Mo1 126.99(19)
C23 C22 C21 108.8(2)
C23 C22 C27 124.2(2)
C21 C22 C27 126.8(2)
C23 C22 Mo1 73.24(14)
C21 C22 Mo1 68.74(14)
C27 C22 Mo1 128.29(17)
C22 C23 C24 108.2(2)
C22 C23 C28 124.7(2)
C24 C23 C28 127.1(2)
C22 C23 Mo1 73.07(14)
C24 C23 Mo1 68.57(14)
C28 C23 Mo1 126.21(17)
C23 C24 C20 107.7(2)
C23 C24 C29 125.9(2)
C20 C24 C29 125.4(2)
C23 C24 Mo1 76.79(14)
C20 C24 Mo1 69.92(14)
C29 C24 Mo1 127.77(19)
C20 C25 H25A 109.5
C20 C25 H25B 109.5
H25A C25 H25B 109.5
C20 C25 H25C 109.5
H25A C25 H25C 109.5
H25B C25 H25C 109.5
C21 C26 H26A 109.5
C21 C26 H26B 109.5
H26A C26 H26B 109.5
C21 C26 H26C 109.5
H26A C26 H26C 109.5
H26B C26 H26C 109.5
C22 C27 H27A 109.5
C22 C27 H27B 109.5
H27A C27 H27B 109.5
C22 C27 H27C 109.5
H27A C27 H27C 109.5
H27B C27 H27C 109.5
C23 C28 H28A 109.5
C23 C28 H28B 109.5
H28A C28 H28B 109.5
C23 C28 H28C 109.5
H28A C28 H28C 109.5
H28B C28 H28C 109.5
C24 C29 H29A 109.5
C24 C29 H29B 109.5
H29A C29 H29B 109.5
C24 C29 H29C 109.5
H29A C29 H29C 109.5
H29B C29 H29C 109.5
N31 C30 Mo1 172.4(2)
C30 N31 C31 142.0(2)
C36 C31 N31 121.8(2)
C36 C31 C32 121.6(3)
N31 C31 C32 116.6(3)
C33 C32 C31 117.4(3)
C33 C32 C37 122.2(3)
C31 C32 C37 120.4(3)
C34 C33 C32 122.0(3)
C34 C33 H33 119.0
C32 C33 H33 119.0
C33 C34 C35 120.1(3)
C33 C34 H34 119.9
C35 C34 H34 119.9
C34 C35 C36 121.0(3)
C34 C35 H35 119.5
C36 C35 H35 119.5
C35 C36 C31 117.9(3)
C35 C36 C38 120.5(3)
C31 C36 C38 121.6(2)
C32 C37 H37A 109.5
C32 C37 H37B 109.5
H37A C37 H37B 109.5
C32 C37 H37C 109.5
H37A C37 H37C 109.5
H37B C37 H37C 109.5
C36 C38 H38A 109.5
C36 C38 H38B 109.5
H38A C38 H38B 109.5
C36 C38 H38C 109.5
H38A C38 H38C 109.5
H38B C38 H38C 109.5
N41 C40 Mo1 175.5(2)
C40 N41 C41 167.2(3)
N41 C41 C42 118.5(3)
N41 C41 C46 119.6(3)
C42 C41 C46 122.0(3)
C43 C42 C41 117.5(3)
C43 C42 C47 121.4(3)
C41 C42 C47 121.0(3)
C44 C43 C42 121.3(3)
C44 C43 H43 119.3
C42 C43 H43 119.3
C45 C44 C43 120.1(3)
C45 C44 H44 120.0
C43 C44 H44 120.0
C44 C45 C46 121.5(3)
C44 C45 H45 119.2
C46 C45 H45 119.2
C45 C46 C41 117.6(3)
C45 C46 C48 120.9(3)
C41 C46 C48 121.5(3)
C42 C47 H47A 109.5
C42 C47 H47B 109.5
H47A C47 H47B 109.5
C42 C47 H47C 109.5
H47A C47 H47C 109.5
H47B C47 H47C 109.5
C46 C48 H48A 109.5
C46 C48 H48B 109.5
H48A C48 H48B 109.5
C46 C48 H48C 109.5
H48A C48 H48C 109.5
H48B C48 H48C 109.5

loop_
_geom_bond_atom_site_label_1
_geom_bond_atom_site_label_2
_geom_bond_distance
Mo1 C30 1.939(2)
Mo1 C40 1.993(3)
Mo1 N12 2.188(2)
Mo1 N11 2.218(2)
Mo1 C20 2.273(2)
Mo1 C24 2.324(2)
Mo1 C21 2.328(3)
Mo1 C22 2.428(2)
Mo1 C23 2.431(2)
N11 C10 1.327(3)
N11 C12 1.470(3)
N12 C10 1.324(3)
N12 C15 1.462(3)
C10 C11 1.511(3)
C11 H11A 0.9800
C11 H11B 0.9800
C11 H11C 0.9800
C12 C13 1.513(4)
C12 C14 1.522(4)
C12 H12 1.0000
C13 H13A 0.9800
C13 H13B 0.9800
C13 H13C 0.9800
C14 H14A 0.9800
C14 H14B 0.9800
C14 H14C 0.9800
C15 C16 1.515(4)
C15 C17 1.520(4)
C15 H15 1.0000
C16 H16A 0.9800
C16 H16B 0.9800
C16 H16C 0.9800
C17 H17A 0.9800
C17 H17B 0.9800
C17 H17C 0.9800
C20 C21 1.422(4)
C20 C24 1.431(4)
C20 C25 1.504(4)
C21 C22 1.424(3)
C21 C26 1.509(4)
C22 C23 1.408(3)
C22 C27 1.499(4)
C23 C24 1.419(3)
C23 C28 1.503(3)
C24 C29 1.505(4)
C25 H25A 0.9800
C25 H25B 0.9800
C25 H25C 0.9800
C26 H26A 0.9800
C26 H26B 0.9800
C26 H26C 0.9800
C27 H27A 0.9800
C27 H27B 0.9800
C27 H27C 0.9800
C28 H28A 0.9800
C28 H28B 0.9800
C28 H28C 0.9800
C29 H29A 0.9800
C29 H29B 0.9800
C29 H29C 0.9800
C30 N31 1.214(3)
N31 C31 1.400(3)
C31 C36 1.395(4)
C31 C32 1.412(4)
C32 C33 1.385(4)
C32 C37 1.492(4)
C33 C34 1.363(5)
C33 H33 0.9500
C34 C35 1.378(5)
C34 H34 0.9500
C35 C36 1.395(4)
C35 H35 0.9500
C36 C38 1.501(4)
C37 H37A 0.9800
C37 H37B 0.9800
C37 H37C 0.9800
C38 H38A 0.9800
C38 H38B 0.9800
C38 H38C 0.9800
C40 N41 1.184(3)
N41 C41 1.393(3)
C41 C42 1.401(4)
C41 C46 1.401(4)
C42 C43 1.384(4)
C42 C47 1.500(4)
C43 C44 1.377(5)
C43 H43 0.9500
C44 C45 1.370(5)
C44 H44 0.9500
C45 C46 1.383(4)
C45 H45 0.9500
C46 C48 1.495(4)
C47 H47A 0.9800
C47 H47B 0.9800
C47 H47C 0.9800
C48 H48A 0.9800
C48 H48B 0.9800
C48 H48C 0.9800

loop_
_geom_torsion_atom_site_label_1
_geom_torsion_atom_site_label_2
_geom_torsion_atom_site_label_3
_geom_torsion_atom_site_label_4
_geom_torsion
C30 Mo1 N11 C10 116.30(16)
C40 Mo1 N11 C10 49.80(19)
N12 Mo1 N11 C10 -6.14(14)
C20 Mo1 N11 C10 -147.78(16)
C24 Mo1 N11 C10 -90.77(18)
C21 Mo1 N11 C10 -151.37(15)
C22 Mo1 N11 C10 -121.22(15)
C23 Mo1 N11 C10 -91.57(15)
C30 Mo1 N11 C12 -39.6(3)
C40 Mo1 N11 C12 -106.1(3)
N12 Mo1 N11 C12 -162.0(3)
C20 Mo1 N11 C12 56.3(3)
C24 Mo1 N11 C12 113.4(3)
C21 Mo1 N11 C12 52.8(3)
C22 Mo1 N11 C12 82.9(3)
C23 Mo1 N11 C12 112.6(3)
C30 Mo1 N12 C10 -62.11(17)
C40 Mo1 N12 C10 -135.83(16)
N11 Mo1 N12 C10 6.17(14)
C20 Mo1 N12 C10 142.74(17)
C24 Mo1 N12 C10 141.54(15)
C21 Mo1 N12 C10 77.9(2)
C22 Mo1 N12 C10 80.20(16)
C23 Mo1 N12 C10 110.09(16)
C30 Mo1 N12 C15 93.4(3)
C40 Mo1 N12 C15 19.7(2)
N11 Mo1 N12 C15 161.7(3)
C20 Mo1 N12 C15 -61.7(3)
C24 Mo1 N12 C15 -62.9(3)
C21 Mo1 N12 C15 -126.6(2)
C22 Mo1 N12 C15 -124.3(2)
C23 Mo1 N12 C15 -94.4(2)
C15 N12 C10 N11 -170.6(2)
Mo1 N12 C10 N11 -9.6(2)
C15 N12 C10 C11 7.9(4)
Mo1 N12 C10 C11 168.9(2)
C12 N11 C10 N12 172.5(2)
Mo1 N11 C10 N12 9.4(2)
C12 N11 C10 C11 -6.0(4)
Mo1 N11 C10 C11 -169.1(2)
C10 N11 C12 C13 -160.8(2)
Mo1 N11 C12 C13 -9.1(4)
C10 N11 C12 C14 76.4(3)
Mo1 N11 C12 C14 -131.9(2)
C10 N12 C15 C16 -155.3(2)
Mo1 N12 C15 C16 54.0(3)
C10 N12 C15 C17 80.9(3)
Mo1 N12 C15 C17 -69.8(3)
C30 Mo1 C20 C21 85.98(16)
C40 Mo1 C20 C21 161.10(16)
N12 Mo1 C20 C21 -116.58(18)
N11 Mo1 C20 C21 -5.9(2)
C24 Mo1 C20 C21 -114.6(2)
C22 Mo1 C20 C21 -37.58(14)
C23 Mo1 C20 C21 -77.37(16)
C30 Mo1 C20 C24 -159.37(16)
C40 Mo1 C20 C24 -84.26(16)
N12 Mo1 C20 C24 -1.9(2)
N11 Mo1 C20 C24 108.74(17)
C21 Mo1 C20 C24 114.6(2)
C22 Mo1 C20 C24 77.07(16)
C23 Mo1 C20 C24 37.28(14)
C30 Mo1 C20 C25 -36.5(3)
C40 Mo1 C20 C25 38.7(2)
N12 Mo1 C20 C25 121.0(2)
N11 Mo1 C20 C25 -128.3(2)
C24 Mo1 C20 C25 122.9(3)
C21 Mo1 C20 C25 -122.4(3)
C22 Mo1 C20 C25 -160.0(3)
C23 Mo1 C20 C25 160.2(3)
C24 C20 C21 C22 1.4(3)
C25 C20 C21 C22 -169.6(2)
Mo1 C20 C21 C22 67.98(18)
C24 C20 C21 C26 171.7(2)
C25 C20 C21 C26 0.6(4)
Mo1 C20 C21 C26 -121.7(3)
C24 C20 C21 Mo1 -66.61(18)
C25 C20 C21 Mo1 122.4(3)
C30 Mo1 C21 C20 -97.38(16)
C40 Mo1 C21 C20 -21.88(18)
N12 Mo1 C21 C20 118.29(17)
N11 Mo1 C21 C20 176.14(14)
C24 Mo1 C21 C20 38.60(15)
C22 Mo1 C21 C20 114.5(2)
C23 Mo1 C21 C20 79.35(16)
C30 Mo1 C21 C22 148.11(15)
C40 Mo1 C21 C22 -136.40(15)
N12 Mo1 C21 C22 3.8(2)
N11 Mo1 C21 C22 61.63(15)
C20 Mo1 C21 C22 -114.5(2)
C24 Mo1 C21 C22 -75.91(15)
C23 Mo1 C21 C22 -35.16(14)
C30 Mo1 C21 C26 21.8(2)
C40 Mo1 C21 C26 97.3(2)
N12 Mo1 C21 C26 -122.5(2)
N11 Mo1 C21 C26 -64.7(2)
C20 Mo1 C21 C26 119.2(3)
C24 Mo1 C21 C26 157.8(3)
C22 Mo1 C21 C26 -126.3(3)
C23 Mo1 C21 C26 -161.5(3)
C20 C21 C22 C23 -0.9(3)
C26 C21 C22 C23 -170.9(3)
Mo1 C21 C22 C23 62.68(18)
C20 C21 C22 C27 173.8(2)
C26 C21 C22 C27 3.8(4)
Mo1 C21 C22 C27 -122.6(3)
C20 C21 C22 Mo1 -63.56(18)
C26 C21 C22 Mo1 126.4(3)
C30 Mo1 C22 C23 -157.02(15)
C40 Mo1 C22 C23 -49.7(2)
N12 Mo1 C22 C23 63.81(15)
N11 Mo1 C22 C23 119.87(15)
C20 Mo1 C22 C23 -79.58(16)
C24 Mo1 C22 C23 -36.50(14)
C21 Mo1 C22 C23 -118.5(2)
C30 Mo1 C22 C21 -38.50(18)
C40 Mo1 C22 C21 68.8(2)
N12 Mo1 C22 C21 -177.67(14)
N11 Mo1 C22 C21 -121.61(15)
C20 Mo1 C22 C21 38.94(15)
C24 Mo1 C22 C21 82.02(16)
C23 Mo1 C22 C21 118.5(2)
C30 Mo1 C22 C27 82.3(2)
C40 Mo1 C22 C27 -170.4(2)
N12 Mo1 C22 C27 -56.8(2)
N11 Mo1 C22 C27 -0.8(2)
C20 Mo1 C22 C27 159.8(3)
C24 Mo1 C22 C27 -157.1(3)
C21 Mo1 C22 C27 120.8(3)
C23 Mo1 C22 C27 -120.6(3)
C21 C22 C23 C24 0.0(3)
C27 C22 C23 C24 -174.8(2)
Mo1 C22 C23 C24 59.89(17)
C21 C22 C23 C28 177.4(2)
C27 C22 C23 C28 2.6(4)
Mo1 C22 C23 C28 -122.7(2)
C21 C22 C23 Mo1 -59.86(17)
C27 C22 C23 Mo1 125.3(2)
C30 Mo1 C23 C22 43.0(3)
C40 Mo1 C23 C22 147.59(15)
N12 Mo1 C23 C22 -122.28(15)
N11 Mo1 C23 C22 -62.95(15)
C20 Mo1 C23 C22 78.93(16)
C24 Mo1 C23 C22 118.0(2)
C21 Mo1 C23 C22 36.29(14)
C30 Mo1 C23 C24 -75.0(2)
C40 Mo1 C23 C24 29.59(18)
N12 Mo1 C23 C24 119.72(15)
N11 Mo1 C23 C24 179.06(14)
C20 Mo1 C23 C24 -39.06(15)
C21 Mo1 C23 C24 -81.70(16)
C22 Mo1 C23 C24 -118.0(2)
C30 Mo1 C23 C28 164.0(2)
C40 Mo1 C23 C28 -91.4(2)
N12 Mo1 C23 C28 -1.3(2)
N11 Mo1 C23 C28 58.1(2)
C20 Mo1 C23 C28 -160.1(3)
C24 Mo1 C23 C28 -121.0(3)
C21 Mo1 C23 C28 157.3(3)
C22 Mo1 C23 C28 121.0(3)
C22 C23 C24 C20 0.8(3)
C28 C23 C24 C20 -176.5(2)
Mo1 C23 C24 C20 63.57(17)
C22 C23 C24 C29 169.9(2)
C28 C23 C24 C29 -7.4(4)
Mo1 C23 C24 C29 -127.4(3)
C22 C23 C24 Mo1 -62.75(18)
C28 C23 C24 Mo1 119.9(3)
C21 C20 C24 C23 -1.4(3)
C25 C20 C24 C23 169.6(3)
Mo1 C20 C24 C23 -68.16(18)
C21 C20 C24 C29 -170.5(2)
C25 C20 C24 C29 0.5(4)
Mo1 C20 C24 C29 122.7(3)
C21 C20 C24 Mo1 66.80(18)
C25 C20 C24 Mo1 -122.3(3)
C30 Mo1 C24 C23 142.05(15)
C40 Mo1 C24 C23 -153.01(16)
N12 Mo1 C24 C23 -66.44(16)
N11 Mo1 C24 C23 -1.4(2)
C20 Mo1 C24 C23 114.7(2)
C21 Mo1 C24 C23 76.42(16)
C22 Mo1 C24 C23 35.48(14)
C30 Mo1 C24 C20 27.3(2)
C40 Mo1 C24 C20 92.26(16)
N12 Mo1 C24 C20 178.83(15)
N11 Mo1 C24 C20 -116.09(17)
C21 Mo1 C24 C20 -38.30(15)
C22 Mo1 C24 C20 -79.25(16)
C23 Mo1 C24 C20 -114.7(2)
C30 Mo1 C24 C29 -92.5(2)
C40 Mo1 C24 C29 -27.6(2)
N12 Mo1 C24 C29 59.0(2)
N11 Mo1 C24 C29 124.0(2)
C20 Mo1 C24 C29 -119.9(3)
C21 Mo1 C24 C29 -158.2(3)
C22 Mo1 C24 C29 160.9(3)
C23 Mo1 C24 C29 125.4(3)
C30 N31 C31 C36 12.9(5)
C30 N31 C31 C32 -167.9(3)
C36 C31 C32 C33 0.7(4)
N31 C31 C32 C33 -178.5(2)
C36 C31 C32 C37 -179.3(3)
N31 C31 C32 C37 1.5(4)
C31 C32 C33 C34 -0.3(4)
C37 C32 C33 C34 179.7(3)
C32 C33 C34 C35 -0.4(5)
C33 C34 C35 C36 0.8(5)
C34 C35 C36 C31 -0.4(4)
C34 C35 C36 C38 -180.0(3)
N31 C31 C36 C35 178.8(2)
C32 C31 C36 C35 -0.4(4)
N31 C31 C36 C38 -1.6(4)
C32 C31 C36 C38 179.2(3)
C40 N41 C41 C42 149.8(11)
C40 N41 C41 C46 -29.3(13)
N41 C41 C42 C43 -177.9(3)
C46 C41 C42 C43 1.1(4)
N41 C41 C42 C47 3.1(4)
C46 C41 C42 C47 -177.9(3)
C41 C42 C43 C44 -0.7(5)
C47 C42 C43 C44 178.4(3)
C42 C43 C44 C45 -0.5(5)
C43 C44 C45 C46 1.2(5)
C44 C45 C46 C41 -0.7(5)
C44 C45 C46 C48 -179.5(3)
N41 C41 C46 C45 178.6(3)
C42 C41 C46 C45 -0.4(4)
N41 C41 C46 C48 -2.7(4)
C42 C41 C46 C48 178.3(3)
